data_2310098
loop_
_publ_author_name
'Mooney, R.W.'
'Welch, A.J.E.'

_publ_section_title
;
 The Crystal Structure of Rh2 B
;
_journal_name_full 'Acta Crystallographica (1,1948-23,1967)'
_journal_page_first 49
_journal_page_last 53
_journal_paper_doi 10.1107/S0365110X54000072
_journal_volume 7
_journal_year 1954
_chemical_formula_sum 'B Rh2'
_chemical_name_systematic 'Rh2 B'
_space_group_IT_number 62
_symmetry_space_group_name_Hall '-P 2ac 2n'
_symmetry_space_group_name_H-M 'P n m a'
_cell_angle_alpha 90
_cell_angle_beta 90
_cell_angle_gamma 90
_cell_formula_units_Z 4
_cell_length_a 5.42
_cell_length_b 3.98
_cell_length_c 7.44
_cell_volume 160.493
_citation_journal_id_ASTM ACCRA9
_cod_data_source_file boron0-1_443.cif
_cod_data_source_block B1Rh2
_cod_original_cell_volume 160.4927
_cod_original_formula_sum 'B1 Rh2'
_cod_database_code 2310098

loop_
_symmetry_equiv_pos_as_xyz
x,y,z
-x+1/2,-y,z+1/2
x+1/2,-y+1/2,-z+1/2
-x,y+1/2,-z
-x,-y,-z
x-1/2,y,-z-1/2
-x-1/2,y-1/2,z-1/2
x,-y-1/2,z

loop_
_atom_site_label
_atom_site_type_symbol
_atom_site_fract_x
_atom_site_fract_y
_atom_site_fract_z
_atom_site_occupancy
_atom_site_U_iso_or_equiv
Rh2 Rh 0.167 0.25 0.577 1 0.0
Rh1 Rh 0.026 0.25 0.2 1 0.0
B1 B 0.73 0.25 0.6 1 0.0
